data_7159271
loop_
_publ_author_name
'Ng, Jia Hui'
'Lim, Felicia Phei Lin'
'Tiekink, Edward R. T.'
'Dolzhenko, Anton V.'

_publ_section_title
;
 3,4-Diaminopyrazolo[3,4-<i>d</i>]pyrimidines: a new three-component
 microwave-assisted synthesis and anti-leukemic properties.
;
_journal_issue 16
_journal_name_full 'Organic &amp; biomolecular chemistry'
_journal_page_first 3432
_journal_page_last 3446
_journal_paper_doi 10.1039/d3ob00350g
_journal_volume 21
_journal_year 2023
_chemical_formula_moiety 'C19 H18 N6 O'
_chemical_formula_sum 'C19 H18 N6 O'
_chemical_formula_weight 346.39
_space_group_crystal_system monoclinic
_space_group_IT_number 14
_space_group_name_Hall '-P 2ybc'
_space_group_name_H-M_alt 'P 1 21/c 1'
_atom_sites_solution_hydrogens mixed
_atom_sites_solution_primary direct
_atom_sites_solution_secondary difmap
_audit_creation_method SHELXL-2018/3
_audit_update_record
;
2023-02-13 deposited with the CCDC.	2023-04-04 downloaded from the CCDC.
;
_cell_angle_alpha 90
_cell_angle_beta 98.5000(10)
_cell_angle_gamma 90
_cell_formula_units_Z 4
_cell_length_a 17.70890(10)
_cell_length_b 14.16400(10)
_cell_length_c 6.75920(10)
_cell_measurement_reflns_used 13811
_cell_measurement_temperature 100(2)
_cell_measurement_theta_max 76.0160
_cell_measurement_theta_min 3.9880
_cell_volume 1676.78(3)
_computing_cell_refinement
;
CrysAlisPro 1.171.39.31a (Rigaku Oxford Diffraction, 2017)
;
_computing_data_collection
;
CrysAlisPro 1.171.39.31a (Rigaku Oxford Diffraction, 2017)
;
_computing_data_reduction
;
CrysAlisPro 1.171.39.31a (Rigaku Oxford Diffraction, 2017)
;
_computing_molecular_graphics
;
ORTEP-3 for Windows (Farrugia, 2012), DIAMOND (Brandenburg, 2006)
;
_computing_publication_material 'SHELXL-2018/3 (Sheldrick, 2015)'
_computing_structure_refinement 'SHELXL-2018/3 (Sheldrick, 2015)'
_computing_structure_solution 'SHELXS (Sheldrick, 2015)'
_diffrn_ambient_temperature 100(2)
_diffrn_detector_area_resol_mean 5.2558
_diffrn_measured_fraction_theta_full 1.000
_diffrn_measured_fraction_theta_max 1.000
_diffrn_measurement_device_type 'XtaLAB Synergy, Dualflex, AtlasS2'
_diffrn_measurement_method '\w scans'
_diffrn_radiation_type CuK\a
_diffrn_radiation_wavelength 1.54184
_diffrn_reflns_av_R_equivalents 0.0271
_diffrn_reflns_av_unetI/netI 0.0155
_diffrn_reflns_Laue_measured_fraction_full 1.000
_diffrn_reflns_Laue_measured_fraction_max 1.000
_diffrn_reflns_limit_h_max 22
_diffrn_reflns_limit_h_min -22
_diffrn_reflns_limit_k_max 13
_diffrn_reflns_limit_k_min -17
_diffrn_reflns_limit_l_max 8
_diffrn_reflns_limit_l_min -8
_diffrn_reflns_number 21859
_diffrn_reflns_point_group_measured_fraction_full 1.000
_diffrn_reflns_point_group_measured_fraction_max 1.000
_diffrn_reflns_theta_full 67.684
_diffrn_reflns_theta_max 75.299
_diffrn_reflns_theta_min 4.014
_diffrn_source 'micro-focus sealed X-ray tube'
_exptl_absorpt_coefficient_mu 0.730
_exptl_absorpt_correction_T_max 1.000
_exptl_absorpt_correction_T_min 0.575
_exptl_absorpt_correction_type gaussian
_exptl_absorpt_process_details
;
CrysAlisPro 1.171.39.31a (Rigaku Oxford Diffraction, 2017)
;
_exptl_crystal_colour colourless
_exptl_crystal_density_diffrn 1.372
_exptl_crystal_description slab
_exptl_crystal_F_000 728
_exptl_crystal_size_max 0.281
_exptl_crystal_size_mid 0.174
_exptl_crystal_size_min 0.077
_refine_diff_density_max 0.203
_refine_diff_density_min -0.285
_refine_diff_density_rms 0.054
_refine_ls_extinction_method none
_refine_ls_goodness_of_fit_ref 1.049
_refine_ls_hydrogen_treatment mixed
_refine_ls_matrix_type full
_refine_ls_number_parameters 245
_refine_ls_number_reflns 3478
_refine_ls_number_restraints 4
_refine_ls_restrained_S_all 1.049
_refine_ls_R_factor_all 0.0380
_refine_ls_R_factor_gt 0.0355
_refine_ls_shift/su_max 0.000
_refine_ls_shift/su_mean 0.000
_refine_ls_structure_factor_coef Fsqd
_refine_ls_weighting_details 'w=1/[\s^2^(Fo^2^)+(0.0479P)^2^+0.5887P] where P=(Fo^2^+2Fc^2^)/3'
_refine_ls_weighting_scheme calc
_refine_ls_wR_factor_gt 0.0900
_refine_ls_wR_factor_ref 0.0924
_reflns_Friedel_coverage 0.000
_reflns_number_gt 3227
_reflns_number_total 3478
_reflns_threshold_expression 'I > 2\s(I)'
_cod_data_source_file d3ob00350g2.cif
_cod_data_source_block shelx
_cod_depositor_comments 'Adding full bibliography for 7159271--7159274.cif.'
_cod_original_sg_symbol_H-M 'P 21/c'
_cod_database_code 7159271
_shelx_shelxl_version_number 2018/3
_shelx_space_group_comment
;
The symmetry employed for this shelxl refinement is uniquely defined
by the following loop, which should always be used as a source of
symmetry information in preference to the above space-group names.
They are only intended as comments.
;
_shelx_estimated_absorpt_t_min 0.821
_shelx_estimated_absorpt_t_max 0.946

loop_
_space_group_symop_operation_xyz
'x, y, z'
'-x, y+1/2, -z+1/2'
'-x, -y, -z'
'x, -y-1/2, z-1/2'

loop_
_atom_site_label
_atom_site_type_symbol
_atom_site_fract_x
_atom_site_fract_y
_atom_site_fract_z
_atom_site_U_iso_or_equiv
_atom_site_adp_type
_atom_site_occupancy
_atom_site_site_symmetry_order
_atom_site_calc_flag
_atom_site_refinement_flags_posn
_atom_site_refinement_flags_adp
_atom_site_refinement_flags_occupancy
_atom_site_disorder_assembly
_atom_site_disorder_group
O4 O 0.05104(5) 0.61323(6) -0.43303(12) 0.0274(2) Uani 1 1 d . . . . .
N1 N 0.44272(5) 0.41837(6) 0.82439(13) 0.01792(19) Uani 1 1 d D . . . .
H1N H 0.4659(7) 0.4074(10) 0.9486(14) 0.022 Uiso 1 1 d D U . . .
N2 N 0.40277(5) 0.34805(6) 0.71335(13) 0.0179(2) Uani 1 1 d . . . . .
N3 N 0.33556(5) 0.33667(6) 0.37976(14) 0.0185(2) Uani 1 1 d D . . . .
H3N H 0.3559(7) 0.2852(7) 0.3377(19) 0.022 Uiso 1 1 d D U . . .
N4 N 0.35074(5) 0.55012(6) 0.21236(13) 0.0181(2) Uani 1 1 d D . . . .
H4N H 0.3335(7) 0.4940(6) 0.1750(19) 0.022 Uiso 1 1 d D U . . .
N5 N 0.42189(5) 0.64341(6) 0.45407(13) 0.01795(19) Uani 1 1 d . . . . .
N7 N 0.47485(5) 0.58315(6) 0.78040(13) 0.0179(2) Uani 1 1 d . . . . .
C3 C 0.37677(6) 0.38683(7) 0.53772(15) 0.0159(2) Uani 1 1 d . . . . .
C3A C 0.39845(6) 0.48317(7) 0.53333(15) 0.0161(2) Uani 1 1 d . . . . .
C4 C 0.39003(6) 0.55928(7) 0.39649(15) 0.0160(2) Uani 1 1 d . . . . .
C6 C 0.46158(6) 0.64930(7) 0.63916(16) 0.0181(2) Uani 1 1 d . . . . .
H6 H 0.483368 0.709363 0.674543 0.022 Uiso 1 1 calc R U . . .
C7A C 0.44103(6) 0.49970(7) 0.71962(15) 0.0164(2) Uani 1 1 d . . . . .
C31 C 0.25796(6) 0.35520(7) 0.31413(16) 0.0175(2) Uani 1 1 d . . . . .
C32 C 0.21239(6) 0.40396(8) 0.43171(17) 0.0197(2) Uani 1 1 d . . . . .
H32 H 0.234176 0.429583 0.557131 0.024 Uiso 1 1 calc R U . . .
C33 C 0.13471(6) 0.41473(8) 0.36357(19) 0.0243(2) Uani 1 1 d . . . . .
H33 H 0.103603 0.447808 0.443456 0.029 Uiso 1 1 calc R U . . .
C34 C 0.10226(7) 0.37788(8) 0.1810(2) 0.0285(3) Uani 1 1 d . . . . .
H34 H 0.049029 0.384407 0.137113 0.034 Uiso 1 1 calc R U . . .
C35 C 0.14803(7) 0.33138(9) 0.0628(2) 0.0307(3) Uani 1 1 d . . . . .
H35 H 0.126191 0.306456 -0.063197 0.037 Uiso 1 1 calc R U . . .
C36 C 0.22566(7) 0.32110(8) 0.12790(18) 0.0246(3) Uani 1 1 d . . . . .
H36 H 0.256921 0.290564 0.044640 0.029 Uiso 1 1 calc R U . . .
C41 C 0.33704(6) 0.62772(8) 0.07045(16) 0.0208(2) Uani 1 1 d . . . . .
H41A H 0.379383 0.630623 -0.009997 0.025 Uiso 1 1 calc R U . . .
H41B H 0.336662 0.687852 0.144977 0.025 Uiso 1 1 calc R U . . .
C42 C 0.26250(6) 0.61751(7) -0.06812(16) 0.0180(2) Uani 1 1 d . . . . .
C43 C 0.25663(6) 0.64939(8) -0.26411(16) 0.0206(2) Uani 1 1 d . . . . .
H43 H 0.301262 0.671041 -0.312540 0.025 Uiso 1 1 calc R U . . .
C44 C 0.18728(6) 0.65056(8) -0.39184(16) 0.0213(2) Uani 1 1 d . . . . .
H44 H 0.184379 0.674577 -0.523984 0.026 Uiso 1 1 calc R U . . .
C45 C 0.12252(6) 0.61619(8) -0.32336(16) 0.0207(2) Uani 1 1 d . . . . .
C46 C 0.12814(6) 0.57981(9) -0.13005(17) 0.0253(3) Uani 1 1 d . . . . .
H46 H 0.084316 0.553636 -0.084959 0.030 Uiso 1 1 calc R U . . .
C47 C 0.19699(6) 0.58155(9) -0.00356(17) 0.0233(2) Uani 1 1 d . . . . .
H47 H 0.199727 0.557983 0.128897 0.028 Uiso 1 1 calc R U . . .
C48 C 0.04130(7) 0.65438(11) -0.62732(19) 0.0342(3) Uani 1 1 d . . . . .
H48A H 0.072251 0.619892 -0.712099 0.051 Uiso 1 1 calc R U . . .
H48B H 0.057553 0.720561 -0.617267 0.051 Uiso 1 1 calc R U . . .
H48C H -0.012621 0.651013 -0.686317 0.051 Uiso 1 1 calc R U . . .

loop_
_atom_site_aniso_label
_atom_site_aniso_U_11
_atom_site_aniso_U_22
_atom_site_aniso_U_33
_atom_site_aniso_U_23
_atom_site_aniso_U_13
_atom_site_aniso_U_12
O4 0.0195(4) 0.0371(5) 0.0240(4) 0.0063(4) -0.0019(3) 0.0026(3)
N1 0.0199(4) 0.0153(4) 0.0170(4) -0.0005(3) -0.0024(3) -0.0033(3)
N2 0.0167(4) 0.0153(4) 0.0207(4) -0.0015(3) -0.0007(3) -0.0022(3)
N3 0.0160(4) 0.0147(4) 0.0232(5) -0.0057(3) -0.0021(4) 0.0014(3)
N4 0.0211(4) 0.0134(4) 0.0184(4) -0.0001(3) -0.0021(3) -0.0004(3)
N5 0.0179(4) 0.0153(4) 0.0202(4) -0.0006(3) 0.0013(3) -0.0012(3)
N7 0.0186(4) 0.0154(4) 0.0189(4) -0.0021(3) 0.0002(3) -0.0026(3)
C3 0.0136(4) 0.0145(5) 0.0189(5) -0.0014(4) 0.0003(4) 0.0001(4)
C3A 0.0149(4) 0.0152(5) 0.0179(5) -0.0015(4) 0.0012(4) 0.0000(4)
C4 0.0147(5) 0.0147(5) 0.0188(5) -0.0012(4) 0.0028(4) 0.0013(4)
C6 0.0183(5) 0.0146(5) 0.0211(5) -0.0020(4) 0.0020(4) -0.0023(4)
C7A 0.0152(5) 0.0154(5) 0.0183(5) -0.0005(4) 0.0018(4) -0.0002(4)
C31 0.0161(5) 0.0124(5) 0.0229(5) 0.0010(4) -0.0011(4) -0.0010(4)
C32 0.0200(5) 0.0158(5) 0.0227(5) -0.0005(4) 0.0017(4) -0.0009(4)
C33 0.0196(5) 0.0176(5) 0.0360(6) 0.0014(5) 0.0057(5) 0.0016(4)
C34 0.0168(5) 0.0216(6) 0.0442(7) 0.0000(5) -0.0051(5) 0.0010(4)
C35 0.0259(6) 0.0268(6) 0.0348(7) -0.0084(5) -0.0106(5) 0.0025(5)
C36 0.0231(6) 0.0215(6) 0.0269(6) -0.0076(4) -0.0034(4) 0.0038(4)
C41 0.0226(5) 0.0180(5) 0.0207(5) 0.0039(4) -0.0003(4) -0.0012(4)
C42 0.0200(5) 0.0148(5) 0.0189(5) 0.0003(4) 0.0019(4) 0.0022(4)
C43 0.0213(5) 0.0190(5) 0.0216(5) 0.0028(4) 0.0038(4) -0.0015(4)
C44 0.0252(5) 0.0212(5) 0.0172(5) 0.0033(4) 0.0018(4) 0.0006(4)
C45 0.0189(5) 0.0214(5) 0.0209(5) 0.0008(4) 0.0001(4) 0.0043(4)
C46 0.0184(5) 0.0329(6) 0.0252(6) 0.0078(5) 0.0052(4) 0.0023(5)
C47 0.0220(5) 0.0291(6) 0.0191(5) 0.0066(4) 0.0042(4) 0.0039(5)
C48 0.0282(6) 0.0458(8) 0.0259(6) 0.0102(6) -0.0051(5) 0.0052(6)

loop_
_atom_type_symbol
_atom_type_description
_atom_type_scat_dispersion_real
_atom_type_scat_dispersion_imag
_atom_type_scat_source
C C 0.0181 0.0091 'International Tables Vol C Tables 4.2.6.8 and 6.1.1.4'
H H 0.0000 0.0000 'International Tables Vol C Tables 4.2.6.8 and 6.1.1.4'
N N 0.0311 0.0180 'International Tables Vol C Tables 4.2.6.8 and 6.1.1.4'
O O 0.0492 0.0322 'International Tables Vol C Tables 4.2.6.8 and 6.1.1.4'

loop_
_exptl_crystal_face_index_h
_exptl_crystal_face_index_k
_exptl_crystal_face_index_l
_exptl_crystal_face_perp_dist
1 -4 4 0.1051
-5 1 0 0.0485
1 0 0 0.0281
-5 -1 0 0.0485
-1 5 3 0.1354
-1 5 0 0.0770
0 -1 -4 0.1186
1 -5 0 0.0854
-1 0 0 0.0489

loop_
_geom_angle_atom_site_label_1
_geom_angle_atom_site_label_2
_geom_angle_atom_site_label_3
_geom_angle
_geom_angle_site_symmetry_1
_geom_angle_site_symmetry_3
_geom_angle_publ_flag
C45 O4 C48 117.58(9) . . ?
C7A N1 N2 111.17(8) . . ?
C7A N1 H1N 127.8(9) . . ?
N2 N1 H1N 121.0(9) . . ?
C3 N2 N1 105.69(8) . . ?
C3 N3 C31 121.54(9) . . ?
C3 N3 H3N 118.5(9) . . ?
C31 N3 H3N 118.8(9) . . ?
C4 N4 C41 123.53(9) . . ?
C4 N4 H4N 117.8(9) . . ?
C41 N4 H4N 118.6(9) . . ?
C6 N5 C4 117.50(9) . . ?
C6 N7 C7A 111.78(9) . . ?
N2 C3 N3 123.15(9) . . ?
N2 C3 C3A 110.95(9) . . ?
N3 C3 C3A 125.88(9) . . ?
C7A C3A C4 117.08(9) . . ?
C7A C3A C3 104.81(9) . . ?
C4 C3A C3 138.09(10) . . ?
N4 C4 N5 119.38(9) . . ?
N4 C4 C3A 121.61(9) . . ?
N5 C4 C3A 119.01(9) . . ?
N7 C6 N5 129.44(10) . . ?
N7 C6 H6 115.3 . . ?
N5 C6 H6 115.3 . . ?
N1 C7A N7 127.45(9) . . ?
N1 C7A C3A 107.38(9) . . ?
N7 C7A C3A 125.17(10) . . ?
C36 C31 C32 119.48(10) . . ?
C36 C31 N3 118.26(10) . . ?
C32 C31 N3 122.23(10) . . ?
C33 C32 C31 119.44(10) . . ?
C33 C32 H32 120.3 . . ?
C31 C32 H32 120.3 . . ?
C34 C33 C32 120.87(11) . . ?
C34 C33 H33 119.6 . . ?
C32 C33 H33 119.6 . . ?
C33 C34 C35 119.47(11) . . ?
C33 C34 H34 120.3 . . ?
C35 C34 H34 120.3 . . ?
C34 C35 C36 120.24(11) . . ?
C34 C35 H35 119.9 . . ?
C36 C35 H35 119.9 . . ?
C35 C36 C31 120.43(11) . . ?
C35 C36 H36 119.8 . . ?
C31 C36 H36 119.8 . . ?
N4 C41 C42 112.46(9) . . ?
N4 C41 H41A 109.1 . . ?
C42 C41 H41A 109.1 . . ?
N4 C41 H41B 109.1 . . ?
C42 C41 H41B 109.1 . . ?
H41A C41 H41B 107.8 . . ?
C43 C42 C47 117.95(10) . . ?
C43 C42 C41 119.76(10) . . ?
C47 C42 C41 122.20(10) . . ?
C42 C43 C44 122.00(10) . . ?
C42 C43 H43 119.0 . . ?
C44 C43 H43 119.0 . . ?
C45 C44 C43 119.06(10) . . ?
C45 C44 H44 120.5 . . ?
C43 C44 H44 120.5 . . ?
O4 C45 C44 125.01(10) . . ?
O4 C45 C46 115.34(10) . . ?
C44 C45 C46 119.64(10) . . ?
C47 C46 C45 120.49(10) . . ?
C47 C46 H46 119.8 . . ?
C45 C46 H46 119.8 . . ?
C46 C47 C42 120.76(10) . . ?
C46 C47 H47 119.6 . . ?
C42 C47 H47 119.6 . . ?
O4 C48 H48A 109.5 . . ?
O4 C48 H48B 109.5 . . ?
H48A C48 H48B 109.5 . . ?
O4 C48 H48C 109.5 . . ?
H48A C48 H48C 109.5 . . ?
H48B C48 H48C 109.5 . . ?

loop_
_geom_bond_atom_site_label_1
_geom_bond_atom_site_label_2
_geom_bond_distance
_geom_bond_site_symmetry_2
_geom_bond_publ_flag
O4 C45 1.3699(13) . ?
O4 C48 1.4237(14) . ?
N1 C7A 1.3503(14) . ?
N1 N2 1.3780(12) . ?
N1 H1N 0.892(8) . ?
N2 C3 1.3272(13) . ?
N3 C3 1.3953(13) . ?
N3 C31 1.4049(13) . ?
N3 H3N 0.879(8) . ?
N4 C4 1.3394(13) . ?
N4 C41 1.4554(13) . ?
N4 H4N 0.875(7) . ?
N5 C6 1.3440(14) . ?
N5 C4 1.3508(13) . ?
N7 C6 1.3335(14) . ?
N7 C7A 1.3607(13) . ?
C3 C3A 1.4191(14) . ?
C3A C7A 1.3886(14) . ?
C3A C4 1.4139(14) . ?
C6 H6 0.9500 . ?
C31 C36 1.3900(15) . ?
C31 C32 1.3963(15) . ?
C32 C33 1.3929(15) . ?
C32 H32 0.9500 . ?
C33 C34 1.3840(18) . ?
C33 H33 0.9500 . ?
C34 C35 1.3859(18) . ?
C34 H34 0.9500 . ?
C35 C36 1.3876(16) . ?
C35 H35 0.9500 . ?
C36 H36 0.9500 . ?
C41 C42 1.5084(14) . ?
C41 H41A 0.9900 . ?
C41 H41B 0.9900 . ?
C42 C43 1.3889(15) . ?
C42 C47 1.3947(15) . ?
C43 C44 1.3930(15) . ?
C43 H43 0.9500 . ?
C44 C45 1.3868(16) . ?
C44 H44 0.9500 . ?
C45 C46 1.3943(16) . ?
C46 C47 1.3820(16) . ?
C46 H46 0.9500 . ?
C47 H47 0.9500 . ?
C48 H48A 0.9800 . ?
C48 H48B 0.9800 . ?
C48 H48C 0.9800 . ?

loop_
_geom_torsion_atom_site_label_1
_geom_torsion_atom_site_label_2
_geom_torsion_atom_site_label_3
_geom_torsion_atom_site_label_4
_geom_torsion
_geom_torsion_site_symmetry_1
_geom_torsion_site_symmetry_2
_geom_torsion_site_symmetry_3
_geom_torsion_site_symmetry_4
_geom_torsion_publ_flag
C7A N1 N2 C3 0.44(11) . . . . ?
N1 N2 C3 N3 177.47(9) . . . . ?
N1 N2 C3 C3A -0.91(11) . . . . ?
C31 N3 C3 N2 112.02(12) . . . . ?
C31 N3 C3 C3A -69.86(14) . . . . ?
N2 C3 C3A C7A 1.03(12) . . . . ?
N3 C3 C3A C7A -177.29(10) . . . . ?
N2 C3 C3A C4 178.95(12) . . . . ?
N3 C3 C3A C4 0.6(2) . . . . ?
C41 N4 C4 N5 -2.87(15) . . . . ?
C41 N4 C4 C3A 176.53(10) . . . . ?
C6 N5 C4 N4 -179.24(9) . . . . ?
C6 N5 C4 C3A 1.35(14) . . . . ?
C7A C3A C4 N4 179.26(9) . . . . ?
C3 C3A C4 N4 1.52(19) . . . . ?
C7A C3A C4 N5 -1.35(14) . . . . ?
C3 C3A C4 N5 -179.09(11) . . . . ?
C7A N7 C6 N5 -0.82(16) . . . . ?
C4 N5 C6 N7 -0.23(17) . . . . ?
N2 N1 C7A N7 -179.17(10) . . . . ?
N2 N1 C7A C3A 0.20(12) . . . . ?
C6 N7 C7A N1 -179.96(10) . . . . ?
C6 N7 C7A C3A 0.78(15) . . . . ?
C4 C3A C7A N1 -179.15(9) . . . . ?
C3 C3A C7A N1 -0.71(11) . . . . ?
C4 C3A C7A N7 0.24(15) . . . . ?
C3 C3A C7A N7 178.68(9) . . . . ?
C3 N3 C31 C36 163.80(10) . . . . ?
C3 N3 C31 C32 -18.07(16) . . . . ?
C36 C31 C32 C33 2.27(16) . . . . ?
N3 C31 C32 C33 -175.84(10) . . . . ?
C31 C32 C33 C34 -0.09(17) . . . . ?
C32 C33 C34 C35 -1.35(18) . . . . ?
C33 C34 C35 C36 0.60(19) . . . . ?
C34 C35 C36 C31 1.60(19) . . . . ?
C32 C31 C36 C35 -3.03(17) . . . . ?
N3 C31 C36 C35 175.16(11) . . . . ?
C4 N4 C41 C42 -149.24(10) . . . . ?
N4 C41 C42 C43 -146.14(10) . . . . ?
N4 C41 C42 C47 37.52(14) . . . . ?
C47 C42 C43 C44 3.23(16) . . . . ?
C41 C42 C43 C44 -173.27(10) . . . . ?
C42 C43 C44 C45 -2.03(17) . . . . ?
C48 O4 C45 C44 -4.51(17) . . . . ?
C48 O4 C45 C46 176.50(11) . . . . ?
C43 C44 C45 O4 -179.99(10) . . . . ?
C43 C44 C45 C46 -1.04(17) . . . . ?
O4 C45 C46 C47 -178.13(11) . . . . ?
C44 C45 C46 C47 2.82(18) . . . . ?
C45 C46 C47 C42 -1.58(18) . . . . ?
C43 C42 C47 C46 -1.40(17) . . . . ?
C41 C42 C47 C46 175.00(11) . . . . ?
